data_2013511
loop_
_publ_author_name
'Thamotharan, S.'
'Parthasarathi, V.'
'Gupta, P.'
'Jindal, D.P.'
'Piplani, P.'
'Linden, Anthony'

_publ_section_title
;
 2-(2-Naphthyloxy)acetate derivatives. II. A new class of antiamnesic
 agents
;
_journal_issue 8
_journal_name_full 'Acta Crystallographica Section C'
_journal_page_first o467
_journal_page_last o469
_journal_paper_doi 10.1107/S0108270103013258
_journal_volume 59
_journal_year 2003
_chemical_formula_iupac 'C16 H17 N O3'
_chemical_formula_moiety 'C16 H17 N O3'
_chemical_formula_sum 'C16 H17 N O3'
_chemical_formula_weight 271.31
_chemical_melting_point 416
_chemical_name_systematic
;
4-(2-Naphthyloxymethylcarbonyl)morpholine
;
_space_group_IT_number 14
_symmetry_cell_setting monoclinic
_symmetry_space_group_name_Hall '-P 2yn'
_symmetry_space_group_name_H-M 'P 1 21/n 1'
_atom_sites_solution_hydrogens geom
_atom_sites_solution_primary direct
_atom_sites_solution_secondary difmap
_audit_creation_method SHELXL-97
_cell_angle_alpha 90.00
_cell_angle_beta 109.0917(9)
_cell_angle_gamma 90.00
_cell_formula_units_Z 4
_cell_length_a 10.5594(2)
_cell_length_b 9.2956(2)
_cell_length_c 14.1012(3)
_cell_measurement_reflns_used 4035
_cell_measurement_temperature 160(2)
_cell_measurement_theta_max 30.0
_cell_measurement_theta_min 2.0
_cell_volume 1307.99(5)
_computing_cell_refinement 'DENZO--SMN (Otwinowski & Minor, 1997)'
_computing_data_collection 'COLLECT (Nonius, 2000)'
_computing_data_reduction 'DENZO--SMN and SCALEPACK (Otwinowski & Minor, 1997)'
_computing_molecular_graphics 'ORTEP-3 for Windows (Farrugia, 1997)'
_computing_publication_material 'PARST97 (Nardelli, 1995) and PLATON (Spek, 2003)'
_computing_structure_refinement 'SHELXL97 (Sheldrick, 1997)'
_computing_structure_solution 'SIR92 (Altomare et al., 1994)'
_diffrn_ambient_temperature 160(2)
_diffrn_detector_area_resol_mean 9
_diffrn_measured_fraction_theta_full 0.999
_diffrn_measured_fraction_theta_max 0.999
_diffrn_measurement_device_type 'Nonius KappaCCD diffractometer'
_diffrn_measurement_method '\f and \w scans with \k offsets'
_diffrn_radiation_monochromator 'horizontally mounted graphite crystal'
_diffrn_radiation_source 'Nonius FR591 sealed tube generator'
_diffrn_radiation_type 'Mo K\a'
_diffrn_radiation_wavelength 0.71073
_diffrn_reflns_av_R_equivalents 0.0600
_diffrn_reflns_av_sigmaI/netI 0.0393
_diffrn_reflns_limit_h_max 14
_diffrn_reflns_limit_h_min 0
_diffrn_reflns_limit_k_max 13
_diffrn_reflns_limit_k_min 0
_diffrn_reflns_limit_l_max 18
_diffrn_reflns_limit_l_min -19
_diffrn_reflns_number 37467
_diffrn_reflns_theta_full 30.00
_diffrn_reflns_theta_max 30.00
_diffrn_reflns_theta_min 2.11
_diffrn_standards_decay_% 0
_diffrn_standards_number 0
_exptl_absorpt_coefficient_mu 0.095
_exptl_absorpt_correction_type none
_exptl_crystal_colour colourless
_exptl_crystal_density_diffrn 1.378
_exptl_crystal_density_method 'not measured'
_exptl_crystal_description prism
_exptl_crystal_F_000 576
_exptl_crystal_size_max 0.28
_exptl_crystal_size_mid 0.25
_exptl_crystal_size_min 0.23
_refine_diff_density_max 0.360
_refine_diff_density_min -0.256
_refine_ls_extinction_method none
_refine_ls_goodness_of_fit_ref 1.026
_refine_ls_hydrogen_treatment constr
_refine_ls_matrix_type full
_refine_ls_number_parameters 181
_refine_ls_number_reflns 3815
_refine_ls_number_restraints 0
_refine_ls_restrained_S_all 1.026
_refine_ls_R_factor_all 0.0833
_refine_ls_R_factor_gt 0.0509
_refine_ls_shift/su_max 0.000
_refine_ls_shift/su_mean 0.000
_refine_ls_structure_factor_coef Fsqd
_refine_ls_weighting_details 'calc w=1/[\s^2^(Fo^2^)+(0.089P)^2^+0.0564P] where P=(Fo^2^+2Fc^2^)/3'
_refine_ls_weighting_scheme calc
_refine_ls_wR_factor_gt 0.1289
_refine_ls_wR_factor_ref 0.1475
_reflns_number_gt 2574
_reflns_number_total 3815
_reflns_threshold_expression 'I > 2\s(I)'
_cod_data_source_file sk1649.cif
_cod_data_source_block I
_cod_original_cell_volume 1307.98(5)
_cod_original_sg_symbol_H-M 'P 21/n'
_cod_database_code 2013511
_cod_database_fobs_code 2013511

loop_
_symmetry_equiv_pos_as_xyz
'x, y, z'
'-x+1/2, y+1/2, -z+1/2'
'-x, -y, -z'
'x-1/2, -y-1/2, z-1/2'

loop_
_atom_site_label
_atom_site_fract_x
_atom_site_fract_y
_atom_site_fract_z
_atom_site_U_iso_or_equiv
_atom_site_adp_type
_atom_site_calc_flag
_atom_site_refinement_flags
_atom_site_occupancy
_atom_site_disorder_assembly
_atom_site_disorder_group
_atom_site_type_symbol
O11 0.32333(9) 0.03996(9) 0.58744(6) 0.0279(2) Uani d . 1 . . O
O13 0.49043(10) 0.24018(11) 0.57496(7) 0.0360(3) Uani d . 1 . . O
O17 0.40547(10) 0.38343(11) 0.22620(7) 0.0359(3) Uani d . 1 . . O
N14 0.43256(11) 0.23332(11) 0.40585(8) 0.0276(3) Uani d . 1 . . N
C1 0.13279(12) -0.12066(13) 0.51817(9) 0.0243(3) Uani d . 1 . . C
H1 0.1241 -0.0959 0.4510 0.029 Uiso calc R 1 . . H
C2 0.23104(12) -0.05858(13) 0.59661(9) 0.0241(3) Uani d . 1 . . C
C3 0.24569(13) -0.09515(14) 0.69741(9) 0.0272(3) Uani d . 1 . . C
H3 0.3142 -0.0513 0.7510 0.033 Uiso calc R 1 . . H
C4 0.16191(13) -0.19275(14) 0.71757(9) 0.0263(3) Uani d . 1 . . C
H4 0.1732 -0.2171 0.7853 0.032 Uiso calc R 1 . . H
C5 -0.03142(13) -0.35885(14) 0.65827(10) 0.0277(3) Uani d . 1 . . C
H5 -0.0236 -0.3821 0.7256 0.033 Uiso calc R 1 . . H
C6 -0.12947(13) -0.42270(14) 0.58034(10) 0.0296(3) Uani d . 1 . . C
H6 -0.1884 -0.4908 0.5939 0.035 Uiso calc R 1 . . H
C7 -0.14292(13) -0.38752(14) 0.48035(10) 0.0295(3) Uani d . 1 . . C
H7 -0.2108 -0.4324 0.4269 0.035 Uiso calc R 1 . . H
C8 -0.05911(13) -0.28928(14) 0.45942(10) 0.0274(3) Uani d . 1 . . C
H8 -0.0702 -0.2658 0.3916 0.033 Uiso calc R 1 . . H
C9 0.04402(12) -0.22226(13) 0.53796(9) 0.0230(3) Uani d . 1 . . C
C10 0.05781(12) -0.25888(13) 0.63888(9) 0.0232(3) Uani d . 1 . . C
C12 0.31701(12) 0.07438(13) 0.48810(9) 0.0251(3) Uani d . 1 . . C
H121 0.2266 0.1105 0.4495 0.030 Uiso calc R 1 . . H
H122 0.3356 -0.0122 0.4539 0.030 Uiso calc R 1 . . H
C13 0.42171(12) 0.18958(13) 0.49442(9) 0.0247(3) Uani d . 1 . . C
C15 0.36503(14) 0.16693(14) 0.30831(9) 0.0320(3) Uani d . 1 . . C
H151 0.2926 0.1029 0.3134 0.038 Uiso calc R 1 . . H
H152 0.4298 0.1079 0.2879 0.038 Uiso calc R 1 . . H
C16 0.30662(14) 0.28181(15) 0.23035(10) 0.0308(3) Uani d . 1 . . C
H161 0.2675 0.2360 0.1637 0.037 Uiso calc R 1 . . H
H162 0.2337 0.3323 0.2465 0.037 Uiso calc R 1 . . H
C18 0.46241(14) 0.45207(15) 0.32142(10) 0.0324(3) Uani d . 1 . . C
H181 0.3910 0.5031 0.3393 0.039 Uiso calc R 1 . . H
H182 0.5291 0.5242 0.3169 0.039 Uiso calc R 1 . . H
C19 0.52943(13) 0.34431(14) 0.40266(10) 0.0298(3) Uani d . 1 . . C
H191 0.6065 0.2996 0.3887 0.036 Uiso calc R 1 . . H
H192 0.5632 0.3936 0.4684 0.036 Uiso calc R 1 . . H

loop_
_atom_site_aniso_label
_atom_site_aniso_U_11
_atom_site_aniso_U_22
_atom_site_aniso_U_33
_atom_site_aniso_U_12
_atom_site_aniso_U_13
_atom_site_aniso_U_23
O11 0.0318(5) 0.0310(5) 0.0193(4) -0.0051(4) 0.0060(3) 0.0010(4)
O13 0.0376(6) 0.0438(6) 0.0228(5) -0.0110(4) 0.0049(4) -0.0043(4)
O17 0.0471(6) 0.0369(5) 0.0235(5) -0.0126(4) 0.0115(4) -0.0011(4)
N14 0.0336(6) 0.0264(6) 0.0206(5) -0.0061(5) 0.0058(4) -0.0011(4)
C1 0.0279(6) 0.0265(6) 0.0181(6) 0.0044(5) 0.0071(5) 0.0018(5)
C2 0.0260(6) 0.0231(6) 0.0229(6) 0.0022(5) 0.0076(5) 0.0010(5)
C3 0.0294(7) 0.0299(7) 0.0197(6) 0.0008(5) 0.0045(5) -0.0017(5)
C4 0.0313(7) 0.0298(7) 0.0176(6) 0.0040(5) 0.0075(5) 0.0017(5)
C5 0.0303(7) 0.0298(7) 0.0240(6) 0.0049(5) 0.0103(5) 0.0046(5)
C6 0.0287(7) 0.0290(7) 0.0308(7) 0.0004(5) 0.0096(5) 0.0035(5)
C7 0.0272(6) 0.0307(7) 0.0271(7) 0.0006(5) 0.0043(5) -0.0019(5)
C8 0.0289(6) 0.0307(7) 0.0213(6) 0.0020(5) 0.0062(5) 0.0003(5)
C9 0.0241(6) 0.0240(6) 0.0196(6) 0.0054(5) 0.0054(4) 0.0004(5)
C10 0.0259(6) 0.0244(6) 0.0187(6) 0.0049(5) 0.0064(5) 0.0013(5)
C12 0.0290(6) 0.0251(6) 0.0194(6) 0.0003(5) 0.0057(5) 0.0015(5)
C13 0.0258(6) 0.0242(6) 0.0226(6) 0.0034(5) 0.0059(5) -0.0003(5)
C15 0.0443(8) 0.0281(7) 0.0214(6) -0.0076(6) 0.0076(5) -0.0043(5)
C16 0.0352(7) 0.0324(7) 0.0232(6) -0.0058(6) 0.0075(5) -0.0017(5)
C18 0.0385(7) 0.0309(7) 0.0264(6) -0.0098(6) 0.0086(5) -0.0031(5)
C19 0.0279(7) 0.0324(7) 0.0283(7) -0.0050(5) 0.0081(5) -0.0016(5)

loop_
_atom_type_symbol
_atom_type_description
_atom_type_scat_dispersion_real
_atom_type_scat_dispersion_imag
_atom_type_scat_source
C C 0.0033 0.0016 'International Tables Vol C Tables 4.2.6.8 and 6.1.1.4'
H H 0.0000 0.0000 'International Tables Vol C Tables 4.2.6.8 and 6.1.1.4'
N N 0.0061 0.0033 'International Tables Vol C Tables 4.2.6.8 and 6.1.1.4'
O O 0.0106 0.0060 'International Tables Vol C Tables 4.2.6.8 and 6.1.1.4'

loop_
_geom_angle_atom_site_label_1
_geom_angle_atom_site_label_2
_geom_angle_atom_site_label_3
_geom_angle
_geom_angle_publ_flag
C16 O17 C18 110.28(10) ?
C2 O11 C12 115.98(9) ?
C13 N14 C15 125.35(11) yes
C13 N14 C19 120.73(10) yes
C15 N14 C19 113.52(10) yes
C2 C1 C9 119.64(11) ?
C2 C1 H1 120.2 ?
C9 C1 H1 120.2 ?
C1 C2 O11 125.24(11) yes
C1 C2 C3 120.83(12) ?
O11 C2 C3 113.92(10) ?
C4 C3 C2 120.23(11) ?
C4 C3 H3 119.9 ?
C2 C3 H3 119.9 ?
C3 C4 C10 121.00(11) ?
C3 C4 H4 119.5 ?
C10 C4 H4 119.5 ?
C6 C5 C10 120.36(12) ?
C6 C5 H5 119.8 ?
C10 C5 H5 119.8 ?
C5 C6 C7 120.21(12) ?
C5 C6 H6 119.9 ?
C7 C6 H6 119.9 ?
C8 C7 C6 120.66(12) ?
C8 C7 H7 119.7 ?
C6 C7 H7 119.7 ?
C7 C8 C9 120.66(12) ?
C7 C8 H8 119.7 ?
C9 C8 H8 119.7 ?
C8 C9 C1 121.73(11) ?
C8 C9 C10 118.48(12) ?
C1 C9 C10 119.79(11) ?
C5 C10 C4 121.88(11) ?
C5 C10 C9 119.62(11) ?
C4 C10 C9 118.50(11) ?
O11 C12 C13 107.63(9) ?
O11 C12 H121 110.2 ?
C13 C12 H121 110.2 ?
O11 C12 H122 110.2 ?
C13 C12 H122 110.2 ?
H121 C12 H122 108.5 ?
O13 C13 N14 122.50(12) ?
O13 C13 C12 121.59(11) ?
N14 C13 C12 115.90(10) ?
N14 C15 C16 110.07(11) ?
N14 C15 H151 109.6 ?
C16 C15 H151 109.6 ?
N14 C15 H152 109.6 ?
C16 C15 H152 109.6 ?
H151 C15 H152 108.2 ?
O17 C16 C15 111.62(11) ?
O17 C16 H161 109.3 ?
C15 C16 H161 109.3 ?
O17 C16 H162 109.3 ?
C15 C16 H162 109.3 ?
H161 C16 H162 108.0 ?
O17 C18 C19 111.39(11) ?
O17 C18 H181 109.3 ?
C19 C18 H181 109.3 ?
O17 C18 H182 109.3 ?
C19 C18 H182 109.3 ?
H181 C18 H182 108.0 ?
N14 C19 C18 109.36(10) ?
N14 C19 H191 109.8 ?
C18 C19 H191 109.8 ?
N14 C19 H192 109.8 ?
C18 C19 H192 109.8 ?
H191 C19 H192 108.2 ?

loop_
_geom_bond_atom_site_label_1
_geom_bond_atom_site_label_2
_geom_bond_site_symmetry_2
_geom_bond_distance
_geom_bond_publ_flag
O17 C16 . 1.4230(16) ?
O17 C18 . 1.4294(16) ?
O11 C2 . 1.3740(15) ?
O11 C12 . 1.4170(14) ?
O13 C13 . 1.2242(15) ?
N14 C13 . 1.3534(16) ?
N14 C15 . 1.4628(16) ?
N14 C19 . 1.4638(16) ?
C1 C2 . 1.3719(17) ?
C1 C9 . 1.4211(17) ?
C1 H1 . 0.9500 ?
C2 C3 . 1.4198(17) ?
C3 C4 . 1.3606(18) ?
C3 H3 . 0.9500 ?
C4 C10 . 1.4211(17) ?
C4 H4 . 0.9500 ?
C5 C6 . 1.3739(18) ?
C5 C10 . 1.4122(18) ?
C5 H5 . 0.9500 ?
C6 C7 . 1.4086(18) ?
C6 H6 . 0.9500 ?
C7 C8 . 1.3693(18) ?
C7 H7 . 0.9500 ?
C8 C9 . 1.4183(18) ?
C8 H8 . 0.9500 ?
C9 C10 . 1.4237(17) ?
C12 C13 . 1.5207(17) ?
C12 H121 . 0.9900 ?
C12 H122 . 0.9900 ?
C15 C16 . 1.5118(19) ?
C15 H151 . 0.9900 ?
C15 H152 . 0.9900 ?
C16 H161 . 0.9900 ?
C16 H162 . 0.9900 ?
C18 C19 . 1.5121(19) ?
C18 H181 . 0.9900 ?
C18 H182 . 0.9900 ?
C19 H191 . 0.9900 ?
C19 H192 . 0.9900 ?

loop_
_geom_hbond_atom_site_label_D
_geom_hbond_atom_site_label_H
_geom_hbond_atom_site_label_A
_geom_hbond_site_symmetry_A
_geom_hbond_distance_DH
_geom_hbond_distance_HA
_geom_hbond_distance_DA
_geom_hbond_angle_DHA
_geom_hbond_publ_flag
C1 H1 O17 2_545 0.95 2.42 3.3359(15) 161 yes

loop_
_geom_torsion_atom_site_label_1
_geom_torsion_atom_site_label_2
_geom_torsion_atom_site_label_3
_geom_torsion_atom_site_label_4
_geom_torsion
_geom_torsion_publ_flag
C9 C1 C2 O11 179.52(10) ?
C9 C1 C2 C3 0.36(19) ?
C12 O11 C2 C1 -2.29(17) ?
C12 O11 C2 C3 176.92(10) ?
C1 C2 C3 C4 -0.04(19) ?
O11 C2 C3 C4 -179.29(11) ?
C2 C3 C4 C10 -0.58(19) ?
C10 C5 C6 C7 -0.83(19) ?
C5 C6 C7 C8 -0.2(2) ?
C6 C7 C8 C9 0.79(19) ?
C7 C8 C9 C1 179.60(11) ?
C7 C8 C9 C10 -0.35(18) ?
C2 C1 C9 C8 179.98(11) ?
C2 C1 C9 C10 -0.06(18) ?
C6 C5 C10 C4 -178.84(12) ?
C6 C5 C10 C9 1.24(18) ?
C3 C4 C10 C5 -179.06(12) ?
C3 C4 C10 C9 0.86(18) ?
C8 C9 C10 C5 -0.65(18) ?
C1 C9 C10 C5 179.39(11) ?
C8 C9 C10 C4 179.43(11) ?
C1 C9 C10 C4 -0.53(17) ?
C2 O11 C12 C13 177.19(10) yes
C15 N14 C13 O13 172.73(12) ?
C19 N14 C13 O13 0.45(19) ?
C15 N14 C13 C12 -8.07(18) ?
C19 N14 C13 C12 179.65(10) ?
O11 C12 C13 O13 -2.51(17) ?
O11 C12 C13 N14 178.29(10) yes
C13 N14 C15 C16 135.57(13) ?
C19 N14 C15 C16 -51.66(15) ?
C18 O17 C16 C15 -59.57(14) ?
N14 C15 C16 O17 54.55(15) ?
C16 O17 C18 C19 60.55(14) ?
C13 N14 C19 C18 -134.54(13) ?
C15 N14 C19 C18 52.33(15) ?
O17 C18 C19 N14 -56.08(15) ?

loop_
_cod_related_entry_id
_cod_related_entry_database
_cod_related_entry_code
1 ChemSpider 829658
